data_7006136
loop_
_publ_author_name
'Pierce, Glesni A.'
'Coombs, Natalie D.'
'Willock, David J.'
'Day, Joanna K.'
'Stasch, Andreas'
'Aldridge, Simon'

_publ_section_title
;
 Insertion reactions of dicyclohexylcarbodiimide with aminoboranes,
 -boryls and -borylenes.
;
_journal_issue 39
_journal_name_full 'Dalton transactions (Cambridge, England : 2003)'
_journal_page_first 4405
_journal_page_last 4412
_journal_paper_doi 10.1039/b709249k
_journal_year 2007
_chemical_formula_sum 'C25 H44 B Cl2 N3'
_chemical_formula_weight 468.34
_chemical_name_systematic
;
?
;
_space_group_IT_number 15
_symmetry_cell_setting monoclinic
_symmetry_space_group_name_Hall '-C 2yc'
_symmetry_space_group_name_H-M 'C 1 2/c 1'
_atom_sites_solution_hydrogens geom
_atom_sites_solution_primary direct
_atom_sites_solution_secondary difmap
_audit_creation_method SHELXL-97
_cell_angle_alpha 90.00
_cell_angle_beta 103.50(3)
_cell_angle_gamma 90.00
_cell_formula_units_Z 4
_cell_length_a 12.981(3)
_cell_length_b 16.321(3)
_cell_length_c 12.556(3)
_cell_measurement_temperature 150(2)
_cell_volume 2586.7(10)
_computing_structure_refinement 'SHELXL-97 (Sheldrick, 1997)'
_computing_structure_solution 'SHELXS-97 (Sheldrick, 1990)'
_diffrn_ambient_temperature 150(2)
_diffrn_measured_fraction_theta_full 0.995
_diffrn_measured_fraction_theta_max 0.995
_diffrn_measurement_device_type 'Nonius Kappa CCD'
_diffrn_radiation_monochromator graphite
_diffrn_radiation_source 'fine-focus sealed tube'
_diffrn_radiation_type MoK\a
_diffrn_radiation_wavelength 0.71073
_diffrn_reflns_av_R_equivalents 0.0382
_diffrn_reflns_av_sigmaI/netI 0.0592
_diffrn_reflns_limit_h_max 16
_diffrn_reflns_limit_h_min -15
_diffrn_reflns_limit_k_max 20
_diffrn_reflns_limit_k_min -19
_diffrn_reflns_limit_l_max 15
_diffrn_reflns_limit_l_min -15
_diffrn_reflns_number 4812
_diffrn_reflns_theta_full 26.00
_diffrn_reflns_theta_max 26.00
_diffrn_reflns_theta_min 3.00
_exptl_absorpt_coefficient_mu 0.269
_exptl_absorpt_correction_T_max 0.975
_exptl_absorpt_correction_T_min 0.844
_exptl_absorpt_correction_type multi-scan
_exptl_absorpt_process_details 'Sortav (Blessing, 1995)'
_exptl_crystal_colour colourless
_exptl_crystal_density_diffrn 1.203
_exptl_crystal_density_method 'not measured'
_exptl_crystal_description block
_exptl_crystal_F_000 1016
_exptl_crystal_size_max 0.40
_exptl_crystal_size_mid 0.10
_exptl_crystal_size_min 0.10
_refine_diff_density_max 0.410
_refine_diff_density_min -0.239
_refine_diff_density_rms 0.049
_refine_ls_extinction_method none
_refine_ls_goodness_of_fit_ref 1.038
_refine_ls_hydrogen_treatment constr
_refine_ls_matrix_type full
_refine_ls_number_parameters 142
_refine_ls_number_reflns 2533
_refine_ls_number_restraints 0
_refine_ls_restrained_S_all 1.038
_refine_ls_R_factor_all 0.0619
_refine_ls_R_factor_gt 0.0427
_refine_ls_shift/su_max 0.000
_refine_ls_shift/su_mean 0.000
_refine_ls_structure_factor_coef Fsqd
_refine_ls_weighting_details 'calc w=1/[\s^2^(Fo^2^)+(0.0376P)^2^+1.5423P] where P=(Fo^2^+2Fc^2^)/3'
_refine_ls_weighting_scheme calc
_refine_ls_wR_factor_gt 0.0951
_refine_ls_wR_factor_ref 0.1036
_reflns_number_gt 1947
_reflns_number_total 2533
_reflns_threshold_expression >2sigma(I)
_cod_data_source_file b709249k.txt
_cod_data_source_block asSA23
_cod_depositor_comments
;
The following automatic conversions were performed:
'_exptl_absorpt_correction_type' value 'multi scan' changed to
'multi-scan' according to
'/home/saulius/struct/CIF-dictionaries/cif_core.dic' dictionary named
'cif_core.dic' version 2.4.1 from 2010-06-29.

Automatic conversion script
Id: cif_fix_enum 1527 2010-12-29 10:47:43Z saulius 
;
_cod_original_cell_volume 2586.7(9)
_cod_original_sg_symbol_H-M C2/c
_cod_database_code 7006136

loop_
_symmetry_equiv_pos_as_xyz
'x, y, z'
'-x, y, -z+1/2'
'x+1/2, y+1/2, z'
'-x+1/2, y+1/2, -z+1/2'
'-x, -y, -z'
'x, -y, z-1/2'
'-x+1/2, -y+1/2, -z'
'x+1/2, -y+1/2, z-1/2'

loop_
_atom_site_label
_atom_site_type_symbol
_atom_site_fract_x
_atom_site_fract_y
_atom_site_fract_z
_atom_site_U_iso_or_equiv
_atom_site_adp_type
_atom_site_occupancy
_atom_site_symmetry_multiplicity
_atom_site_calc_flag
_atom_site_refinement_flags
_atom_site_disorder_assembly
_atom_site_disorder_group
Cl1 Cl 0.09680(4) 0.38864(3) 0.34366(4) 0.03182(17) Uani 1 1 d . . .
N1 N -0.04622(11) 0.52532(9) 0.30778(12) 0.0224(3) Uani 1 1 d . . .
C1 C 0.0000 0.57813(15) 0.2500 0.0214(6) Uani 1 2 d S . .
B1 B 0.0000 0.45483(18) 0.2500 0.0258(7) Uani 1 2 d S . .
N2 N 0.0000 0.66074(12) 0.2500 0.0237(5) Uani 1 2 d S . .
C2 C -0.14670(14) 0.53457(11) 0.34121(14) 0.0225(4) Uani 1 1 d . . .
H2 H -0.1383 0.5815 0.3938 0.027 Uiso 1 1 calc R . .
C3 C -0.23960(15) 0.55441(12) 0.24573(15) 0.0280(4) Uani 1 1 d . . .
H3A H -0.2240 0.6050 0.2089 0.034 Uiso 1 1 calc R . .
H3B H -0.2497 0.5092 0.1917 0.034 Uiso 1 1 calc R . .
C4 C -0.34052(15) 0.56620(12) 0.28575(17) 0.0341(5) Uani 1 1 d . . .
H4A H -0.4005 0.5772 0.2225 0.041 Uiso 1 1 calc R . .
H4B H -0.3323 0.6141 0.3354 0.041 Uiso 1 1 calc R . .
C5 C -0.36444(16) 0.49016(12) 0.34611(16) 0.0319(5) Uani 1 1 d . . .
H5A H -0.3800 0.4436 0.2943 0.038 Uiso 1 1 calc R . .
H5B H -0.4279 0.5002 0.3752 0.038 Uiso 1 1 calc R . .
C6 C -0.27104(15) 0.46833(13) 0.44010(16) 0.0312(5) Uani 1 1 d . . .
H6A H -0.2614 0.5120 0.4963 0.037 Uiso 1 1 calc R . .
H6B H -0.2867 0.4166 0.4744 0.037 Uiso 1 1 calc R . .
C7 C -0.16890(15) 0.45833(12) 0.40169(15) 0.0280(4) Uani 1 1 d . . .
H7A H -0.1093 0.4485 0.4657 0.034 Uiso 1 1 calc R . .
H7B H -0.1749 0.4102 0.3526 0.034 Uiso 1 1 calc R . .
C8 C -0.01032(14) 0.70294(11) 0.35235(16) 0.0275(4) Uani 1 1 d . . .
H8 H -0.0306 0.6589 0.3990 0.033 Uiso 1 1 calc R . .
C9 C -0.09943(16) 0.76585(12) 0.33698(16) 0.0323(5) Uani 1 1 d . . .
H9A H -0.1664 0.7408 0.2959 0.039 Uiso 1 1 calc R . .
H9B H -0.0829 0.8128 0.2939 0.039 Uiso 1 1 calc R . .
C10 C -0.11264(16) 0.79582(14) 0.44820(18) 0.0398(5) Uani 1 1 d . . .
H10A H -0.1665 0.8399 0.4368 0.048 Uiso 1 1 calc R . .
H10B H -0.1389 0.7501 0.4865 0.048 Uiso 1 1 calc R . .
C11 C -0.01024(17) 0.82782(13) 0.51961(17) 0.0387(5) Uani 1 1 d . . .
H11A H -0.0213 0.8410 0.5931 0.046 Uiso 1 1 calc R . .
H11B H 0.0100 0.8790 0.4874 0.046 Uiso 1 1 calc R . .
C12 C 0.07897(15) 0.76613(12) 0.53108(15) 0.0321(5) Uani 1 1 d . . .
H12A H 0.0633 0.7181 0.5727 0.039 Uiso 1 1 calc R . .
H12B H 0.1456 0.7912 0.5731 0.039 Uiso 1 1 calc R . .
C13 C 0.09405(15) 0.73784(13) 0.42002(16) 0.0337(5) Uani 1 1 d . . .
H13A H 0.1499 0.6953 0.4304 0.040 Uiso 1 1 calc R . .
H13B H 0.1167 0.7846 0.3808 0.040 Uiso 1 1 calc R . .

loop_
_atom_site_aniso_label
_atom_site_aniso_U_11
_atom_site_aniso_U_22
_atom_site_aniso_U_33
_atom_site_aniso_U_23
_atom_site_aniso_U_13
_atom_site_aniso_U_12
Cl1 0.0295(3) 0.0257(3) 0.0397(3) 0.0093(2) 0.0070(2) 0.0036(2)
N1 0.0234(8) 0.0185(8) 0.0271(8) 0.0016(6) 0.0098(7) -0.0004(6)
C1 0.0207(13) 0.0209(13) 0.0217(13) 0.000 0.0031(10) 0.000
B1 0.0251(16) 0.0225(16) 0.0305(16) 0.000 0.0081(13) 0.000
N2 0.0282(12) 0.0167(11) 0.0286(12) 0.000 0.0115(10) 0.000
C2 0.0236(10) 0.0208(10) 0.0244(9) -0.0015(7) 0.0081(8) -0.0021(7)
C3 0.0292(11) 0.0273(11) 0.0279(10) 0.0071(8) 0.0076(8) 0.0030(8)
C4 0.0268(11) 0.0329(12) 0.0439(12) 0.0084(9) 0.0107(9) 0.0043(9)
C5 0.0259(10) 0.0318(11) 0.0393(11) 0.0024(9) 0.0101(9) -0.0023(9)
C6 0.0335(11) 0.0305(11) 0.0312(10) 0.0045(9) 0.0109(9) -0.0063(9)
C7 0.0258(10) 0.0277(10) 0.0295(10) 0.0061(8) 0.0044(8) -0.0008(8)
C8 0.0295(10) 0.0218(10) 0.0333(11) -0.0063(8) 0.0115(8) -0.0030(8)
C9 0.0346(11) 0.0269(11) 0.0347(11) -0.0045(9) 0.0066(9) 0.0063(9)
C10 0.0351(12) 0.0387(13) 0.0460(13) -0.0105(10) 0.0103(10) 0.0074(10)
C11 0.0492(14) 0.0339(12) 0.0345(12) -0.0074(9) 0.0126(10) 0.0012(10)
C12 0.0315(11) 0.0328(11) 0.0319(11) -0.0040(9) 0.0072(9) -0.0045(9)
C13 0.0299(11) 0.0347(12) 0.0362(11) -0.0008(9) 0.0070(9) 0.0000(9)

loop_
_atom_type_symbol
_atom_type_description
_atom_type_scat_dispersion_real
_atom_type_scat_dispersion_imag
_atom_type_scat_source
C C 0.0033 0.0016 'International Tables Vol C Tables 4.2.6.8 and 6.1.1.4'
H H 0.0000 0.0000 'International Tables Vol C Tables 4.2.6.8 and 6.1.1.4'
B B 0.0013 0.0007 'International Tables Vol C Tables 4.2.6.8 and 6.1.1.4'
N N 0.0061 0.0033 'International Tables Vol C Tables 4.2.6.8 and 6.1.1.4'
Cl Cl 0.1484 0.1585 'International Tables Vol C Tables 4.2.6.8 and 6.1.1.4'

loop_
_geom_angle_atom_site_label_1
_geom_angle_atom_site_label_2
_geom_angle_atom_site_label_3
_geom_angle
_geom_angle_site_symmetry_1
_geom_angle_site_symmetry_3
_geom_angle_publ_flag
C1 N1 C2 128.48(14) . . ?
C1 N1 B1 87.33(14) . . ?
C2 N1 B1 132.49(14) . . ?
N2 C1 N1 129.55(10) . . ?
N2 C1 N1 129.55(10) . 2 ?
N1 C1 N1 100.9(2) . 2 ?
N2 C1 B1 180.000(1) . . ?
N1 C1 B1 50.45(10) . . ?
N1 C1 B1 50.45(10) 2 . ?
N1 B1 N1 84.44(18) 2 . ?
N1 B1 Cl1 114.43(6) 2 2 ?
N1 B1 Cl1 116.69(6) . 2 ?
N1 B1 Cl1 116.69(6) 2 . ?
N1 B1 Cl1 114.43(6) . . ?
Cl1 B1 Cl1 108.75(16) 2 . ?
N1 B1 C1 42.22(9) 2 . ?
N1 B1 C1 42.22(9) . . ?
Cl1 B1 C1 125.63(8) 2 . ?
Cl1 B1 C1 125.63(8) . . ?
C1 N2 C8 117.51(10) . . ?
C1 N2 C8 117.51(10) . 2 ?
C8 N2 C8 125.0(2) . 2 ?
N1 C2 C7 110.08(14) . . ?
N1 C2 C3 112.94(14) . . ?
C7 C2 C3 111.07(15) . . ?
C4 C3 C2 110.58(15) . . ?
C3 C4 C5 110.65(16) . . ?
C4 C5 C6 110.98(16) . . ?
C7 C6 C5 111.98(16) . . ?
C2 C7 C6 110.57(16) . . ?
N2 C8 C9 114.84(15) . . ?
N2 C8 C13 113.84(14) . . ?
C9 C8 C13 111.50(16) . . ?
C8 C9 C10 110.11(16) . . ?
C11 C10 C9 112.47(17) . . ?
C10 C11 C12 111.91(17) . . ?
C11 C12 C13 111.88(16) . . ?
C12 C13 C8 109.53(16) . . ?

loop_
_geom_bond_atom_site_label_1
_geom_bond_atom_site_label_2
_geom_bond_distance
_geom_bond_site_symmetry_2
_geom_bond_publ_flag
Cl1 B1 1.8544(19) . ?
N1 C1 1.354(2) . ?
N1 C2 1.468(2) . ?
N1 B1 1.554(3) . ?
C1 N2 1.348(3) . ?
C1 N1 1.354(2) 2 ?
C1 B1 2.012(4) . ?
B1 N1 1.553(3) 2 ?
B1 Cl1 1.8544(19) 2 ?
N2 C8 1.491(2) . ?
N2 C8 1.491(2) 2 ?
C2 C7 1.520(3) . ?
C2 C3 1.524(2) . ?
C3 C4 1.521(3) . ?
C4 C5 1.523(3) . ?
C5 C6 1.524(3) . ?
C6 C7 1.522(3) . ?
C8 C9 1.525(3) . ?
C8 C13 1.531(3) . ?
C9 C10 1.527(3) . ?
C10 C11 1.512(3) . ?
C11 C12 1.516(3) . ?
C12 C13 1.524(3) . ?
